data_4075669
loop_
_publ_author_name
'Tikhonova, Irina A.'
'Dolgushin, Fedor M.'
'Yakovenko, Andrey A.'
'Tugashov, Kirill I.'
'Petrovskii, Pavel V.'
'Furin, Georgy G.'
'Shur, Vladimir B.'

_publ_section_title
;
 Binding of Dienophiles by Macrocyclic Multidentate Lewis Acids. Synthesis
 and X-ray Crystal Structure Determination of Unusual Complexes of Cyclic
 Trimeric Perfluoro-o-phenylenemercury withp-Benzoquinone and Maleic
 Anhydride
;
_journal_issue 14
_journal_name_full Organometallics
_journal_page_first 3395
_journal_paper_doi 10.1021/om0490738
_journal_volume 24
_journal_year 2005
_chemical_formula_sum 'C42 H4 F24 Hg6 O2'
_chemical_formula_weight 2199.99
_chemical_name_systematic
; 
 ? 
;
_space_group_IT_number 2
_symmetry_cell_setting triclinic
_symmetry_space_group_name_Hall '-P 1'
_symmetry_space_group_name_H-M 'P -1'
_atom_sites_solution_hydrogens geom
_atom_sites_solution_primary direct
_atom_sites_solution_secondary difmap
_audit_creation_method SHELXL-97
_cell_angle_alpha 87.828(2)
_cell_angle_beta 76.033(2)
_cell_angle_gamma 65.899(2)
_cell_formula_units_Z 1
_cell_length_a 9.4166(8)
_cell_length_b 10.8851(10)
_cell_length_c 11.6734(10)
_cell_measurement_reflns_used 3749
_cell_measurement_temperature 295(2)
_cell_measurement_theta_max 29.5
_cell_measurement_theta_min 2.5
_cell_volume 1057.45(16)
_computing_cell_refinement 'Bruker SMART'
_computing_data_collection 'Bruker SMART'
_computing_data_reduction 'Bruker SHELXTL'
_computing_molecular_graphics 'Bruker SHELXTL'
_computing_publication_material 'Bruker SHELXTL'
_computing_structure_refinement 'SHELXL-97 (Sheldrick, 1997)'
_computing_structure_solution 'SHELXS-97 (Sheldrick, 1990)'
_diffrn_ambient_temperature 295(2)
_diffrn_measured_fraction_theta_full 0.988
_diffrn_measured_fraction_theta_max 0.988
_diffrn_measurement_device_type 'Bruker SMART 1000 CCD area detector'
_diffrn_measurement_method 'phi and omega scans'
_diffrn_radiation_monochromator graphite
_diffrn_radiation_source 'normal-focus sealed tube'
_diffrn_radiation_type MoK\a
_diffrn_radiation_wavelength 0.71073
_diffrn_reflns_av_R_equivalents 0.0523
_diffrn_reflns_av_sigmaI/netI 0.0862
_diffrn_reflns_limit_h_max 13
_diffrn_reflns_limit_h_min -13
_diffrn_reflns_limit_k_max 15
_diffrn_reflns_limit_k_min -15
_diffrn_reflns_limit_l_max 16
_diffrn_reflns_limit_l_min -16
_diffrn_reflns_number 12735
_diffrn_reflns_theta_full 30.04
_diffrn_reflns_theta_max 30.04
_diffrn_reflns_theta_min 1.80
_exptl_absorpt_coefficient_mu 21.844
_exptl_absorpt_correction_T_max 0.123
_exptl_absorpt_correction_T_min 0.033
_exptl_absorpt_correction_type multi-scan
_exptl_absorpt_process_details SADABS
_exptl_crystal_colour yellow
_exptl_crystal_density_diffrn 3.455
_exptl_crystal_density_method 'not measured'
_exptl_crystal_description prism
_exptl_crystal_F_000 968
_exptl_crystal_size_max 0.3
_exptl_crystal_size_mid 0.1
_exptl_crystal_size_min 0.1
_refine_diff_density_max 4.269
_refine_diff_density_min -2.338
_refine_diff_density_rms 0.361
_refine_ls_extinction_method none
_refine_ls_goodness_of_fit_ref 0.972
_refine_ls_hydrogen_treatment constr
_refine_ls_matrix_type full
_refine_ls_number_parameters 334
_refine_ls_number_reflns 6128
_refine_ls_number_restraints 0
_refine_ls_restrained_S_all 0.972
_refine_ls_R_factor_all 0.1016
_refine_ls_R_factor_gt 0.0574
_refine_ls_shift/su_max 0.001
_refine_ls_shift/su_mean 0.000
_refine_ls_structure_factor_coef Fsqd
_refine_ls_weighting_details 'calc w=1/[\s^2^(Fo^2^)+(0.0620P)^2^+0.0000P] where P=(Fo^2^+2Fc^2^)/3'
_refine_ls_weighting_scheme calc
_refine_ls_wR_factor_gt 0.1258
_refine_ls_wR_factor_ref 0.1378
_reflns_number_gt 3363
_reflns_number_total 6128
_reflns_threshold_expression I>2\s(I)
_cod_data_source_file om0490738si20041125_113517.cif
_cod_data_source_block complex4
_cod_depositor_comments
;
The following automatic conversions were performed:

'_symmetry_cell_setting' value 'Triclinic' changed to 'triclinic'
according to /home/saulius/struct/CIF-dictionaries/cif_core.dic
dictionary named 'cif_core.dic' version 2.4.1 from 2010-06-29.

Automatic conversion script
Id: cif_fix_values 1715 2011-07-08 13:25:40Z adriana 
;
_cod_database_code 4075669

loop_
_symmetry_equiv_pos_as_xyz
'x, y, z'
'-x, -y, -z'

loop_
_atom_site_label
_atom_site_type_symbol
_atom_site_fract_x
_atom_site_fract_y
_atom_site_fract_z
_atom_site_U_iso_or_equiv
_atom_site_adp_type
_atom_site_occupancy
_atom_site_symmetry_multiplicity
_atom_site_calc_flag
_atom_site_refinement_flags
Hg1 Hg 0.74588(6) -0.18519(5) 0.39258(4) 0.04479(16) Uani 1 1 d .
Hg2 Hg 0.55493(6) 0.17573(5) 0.36648(5) 0.04598(16) Uani 1 1 d .
Hg3 Hg 0.49425(6) -0.05414(5) 0.19314(5) 0.04367(15) Uani 1 1 d .
F3 F 0.6593(11) 0.3112(9) 0.5427(8) 0.071(2) Uani 1 1 d .
F4 F 0.8418(11) 0.2104(10) 0.6986(8) 0.078(3) Uani 1 1 d .
F5 F 0.9737(9) -0.0549(9) 0.7234(7) 0.068(3) Uani 1 1 d .
F6 F 0.9355(10) -0.2250(9) 0.5875(7) 0.063(2) Uani 1 1 d .
F9 F 0.2409(10) 0.1157(10) 0.0550(7) 0.078(3) Uani 1 1 d .
F10 F 0.0774(11) 0.3849(10) 0.0505(9) 0.083(3) Uani 1 1 d .
F11 F 0.1210(12) 0.5598(8) 0.1794(10) 0.088(3) Uani 1 1 d .
F12 F 0.3344(12) 0.4689(8) 0.3133(9) 0.078(3) Uani 1 1 d .
F15 F 0.8544(11) -0.5004(9) 0.3792(9) 0.079(3) Uani 1 1 d .
F16 F 0.7920(13) -0.6656(8) 0.2535(10) 0.090(3) Uani 1 1 d .
F17 F 0.6061(12) -0.5658(8) 0.1013(9) 0.081(3) Uani 1 1 d .
F18 F 0.4763(11) -0.3009(9) 0.0770(8) 0.069(2) Uani 1 1 d .
C1 C 0.7689(14) -0.0432(14) 0.4928(11) 0.046(3) Uani 1 1 d .
C2 C 0.6971(15) 0.0931(13) 0.4819(11) 0.043(3) Uani 1 1 d .
C3 C 0.7280(16) 0.1754(14) 0.5485(12) 0.053(4) Uani 1 1 d .
C4 C 0.8216(16) 0.1285(16) 0.6329(12) 0.051(3) Uani 1 1 d .
C5 C 0.8838(18) 0.0007(19) 0.6402(12) 0.064(4) Uani 1 1 d .
C6 C 0.8626(15) -0.0912(14) 0.5765(11) 0.046(3) Uani 1 1 d .
C7 C 0.4043(15) 0.2439(13) 0.2505(12) 0.046(3) Uani 1 1 d .
C8 C 0.3838(16) 0.1504(13) 0.1889(11) 0.048(3) Uani 1 1 d .
C9 C 0.2712(17) 0.2039(17) 0.1189(12) 0.055(4) Uani 1 1 d .
C10 C 0.1823(18) 0.3405(16) 0.1205(15) 0.063(4) Uani 1 1 d .
C11 C 0.2046(17) 0.4295(12) 0.1800(13) 0.058(4) Uani 1 1 d .
C12 C 0.3162(17) 0.3783(14) 0.2498(13) 0.057(4) Uani 1 1 d .
C13 C 0.6022(15) -0.2572(13) 0.2138(12) 0.046(3) Uani 1 1 d .
C14 C 0.7010(15) -0.3114(13) 0.2920(12) 0.046(3) Uani 1 1 d .
C15 C 0.7607(16) -0.4429(14) 0.3027(11) 0.048(3) Uani 1 1 d .
C16 C 0.7325(18) -0.5326(14) 0.2390(14) 0.058(4) Uani 1 1 d .
C17 C 0.6368(17) -0.4817(13) 0.1645(13) 0.051(3) Uani 1 1 d .
C18 C 0.5719(15) -0.3459(14) 0.1524(11) 0.046(3) Uani 1 1 d .
O1 O 0.8005(11) -0.0367(10) 0.1848(8) 0.057(2) Uani 1 1 d .
C19 C 0.8924(17) -0.0212(13) 0.0971(11) 0.047(3) Uani 1 1 d .
C20 C 1.0568(16) -0.1277(14) 0.0502(12) 0.051(3) Uani 1 1 d .
H20A H 1.0905 -0.2087 0.0865 0.061 Uiso 1 1 calc R
C21 C 0.8469(15) 0.1078(14) 0.0409(12) 0.051(3) Uani 1 1 d .
H21A H 0.7464 0.1769 0.0715 0.061 Uiso 1 1 calc R

loop_
_atom_site_aniso_label
_atom_site_aniso_U_11
_atom_site_aniso_U_22
_atom_site_aniso_U_33
_atom_site_aniso_U_23
_atom_site_aniso_U_13
_atom_site_aniso_U_12
Hg1 0.0508(3) 0.0408(3) 0.0459(3) 0.0038(2) -0.0149(2) -0.0205(2)
Hg2 0.0497(3) 0.0415(3) 0.0485(3) 0.0019(2) -0.0156(2) -0.0185(2)
Hg3 0.0464(3) 0.0354(3) 0.0504(3) 0.0033(2) -0.0155(2) -0.0162(2)
F3 0.086(6) 0.061(6) 0.072(6) -0.007(5) -0.022(5) -0.033(5)
F4 0.082(6) 0.093(7) 0.074(6) -0.025(5) -0.024(5) -0.043(5)
F5 0.075(6) 0.093(7) 0.052(5) 0.021(5) -0.039(5) -0.039(5)
F6 0.062(5) 0.057(5) 0.064(5) 0.003(4) -0.021(4) -0.015(4)
F9 0.064(5) 0.100(8) 0.046(5) 0.011(5) -0.023(4) -0.006(5)
F10 0.088(7) 0.078(7) 0.088(7) 0.037(5) -0.048(6) -0.026(6)
F11 0.088(7) 0.030(5) 0.129(9) 0.017(5) -0.041(6) 0.000(4)
F12 0.094(7) 0.034(5) 0.105(7) -0.004(5) -0.040(6) -0.017(4)
F15 0.095(7) 0.046(5) 0.112(8) 0.021(5) -0.067(6) -0.023(5)
F16 0.116(8) 0.029(5) 0.126(9) -0.004(5) -0.040(7) -0.023(5)
F17 0.104(7) 0.049(5) 0.102(8) -0.019(5) -0.032(6) -0.038(5)
F18 0.098(7) 0.062(6) 0.069(6) 0.011(4) -0.036(5) -0.048(5)
C1 0.038(6) 0.053(8) 0.040(7) -0.006(6) -0.003(6) -0.014(6)
C2 0.050(7) 0.046(8) 0.036(7) -0.001(6) -0.009(6) -0.025(6)
C3 0.056(8) 0.042(8) 0.052(8) -0.010(6) -0.016(7) -0.009(6)
C4 0.052(8) 0.068(10) 0.038(7) -0.011(7) -0.001(6) -0.035(7)
C5 0.055(9) 0.104(14) 0.046(8) 0.033(9) -0.024(7) -0.042(9)
C6 0.047(7) 0.050(8) 0.038(7) 0.003(6) 0.003(6) -0.024(7)
C7 0.049(7) 0.040(7) 0.057(8) 0.008(6) -0.020(6) -0.022(6)
C8 0.053(8) 0.037(7) 0.042(7) 0.007(6) -0.010(6) -0.006(6)
C9 0.057(8) 0.084(12) 0.037(7) 0.023(7) -0.011(6) -0.043(9)
C10 0.056(9) 0.050(9) 0.081(11) 0.019(8) -0.027(8) -0.015(7)
C11 0.069(9) 0.018(6) 0.068(10) 0.006(6) -0.026(8) 0.006(6)
C12 0.059(9) 0.046(9) 0.066(10) -0.009(7) -0.003(7) -0.029(7)
C13 0.046(7) 0.042(7) 0.047(7) 0.000(6) -0.013(6) -0.016(6)
C14 0.046(7) 0.042(8) 0.046(8) -0.001(6) 0.000(6) -0.021(6)
C15 0.053(8) 0.049(8) 0.040(7) 0.009(6) -0.017(6) -0.015(6)
C16 0.063(9) 0.034(8) 0.070(10) 0.011(7) -0.007(8) -0.019(7)
C17 0.062(9) 0.033(7) 0.064(9) -0.009(6) -0.010(7) -0.027(6)
C18 0.052(7) 0.055(9) 0.041(7) 0.002(6) -0.009(6) -0.034(7)
O1 0.051(5) 0.074(7) 0.053(6) 0.005(5) -0.008(5) -0.035(5)
C19 0.060(8) 0.037(7) 0.037(7) 0.000(6) -0.008(6) -0.015(6)
C20 0.063(9) 0.045(8) 0.046(8) 0.003(6) -0.011(7) -0.024(7)
C21 0.035(7) 0.047(8) 0.058(9) 0.004(7) -0.004(6) -0.007(6)

loop_
_atom_type_symbol
_atom_type_description
_atom_type_scat_dispersion_real
_atom_type_scat_dispersion_imag
_atom_type_scat_source
C C 0.0033 0.0016 'International Tables Vol C Tables 4.2.6.8 and 6.1.1.4'
H H 0.0000 0.0000 'International Tables Vol C Tables 4.2.6.8 and 6.1.1.4'
O O 0.0106 0.0060 'International Tables Vol C Tables 4.2.6.8 and 6.1.1.4'
F F 0.0171 0.0103 'International Tables Vol C Tables 4.2.6.8 and 6.1.1.4'
Hg Hg -2.3894 9.2266 'International Tables Vol C Tables 4.2.6.8 and 6.1.1.4'

loop_
_geom_angle_atom_site_label_1
_geom_angle_atom_site_label_2
_geom_angle_atom_site_label_3
_geom_angle
_geom_angle_site_symmetry_1
_geom_angle_site_symmetry_3
C14 Hg1 C1 174.3(5) . .
C14 Hg1 Hg2 92.5(3) . 2_656
C1 Hg1 Hg2 85.4(3) . 2_656
C2 Hg2 C7 174.5(5) . .
C2 Hg2 Hg1 82.7(3) . 2_656
C7 Hg2 Hg1 94.7(4) . 2_656
C8 Hg3 C13 174.7(5) . .
C2 C1 C6 119.1(12) . .
C2 C1 Hg1 123.2(9) . .
C6 C1 Hg1 117.7(10) . .
C3 C2 C1 117.5(12) . .
C3 C2 Hg2 119.5(10) . .
C1 C2 Hg2 123.0(9) . .
F3 C3 C2 120.4(12) . .
F3 C3 C4 115.7(12) . .
C2 C3 C4 123.7(14) . .
C5 C4 F4 122.2(15) . .
C5 C4 C3 115.8(13) . .
F4 C4 C3 122.0(15) . .
C4 C5 C6 125.2(13) . .
C4 C5 F5 120.0(15) . .
C6 C5 F5 114.6(15) . .
F6 C6 C5 121.6(13) . .
F6 C6 C1 119.9(12) . .
C5 C6 C1 118.4(13) . .
C12 C7 C8 122.2(12) . .
C12 C7 Hg2 118.9(10) . .
C8 C7 Hg2 118.4(9) . .
C7 C8 C9 115.3(13) . .
C7 C8 Hg3 126.2(10) . .
C9 C8 Hg3 118.5(11) . .
C10 C9 F9 119.4(12) . .
C10 C9 C8 121.3(14) . .
F9 C9 C8 119.1(13) . .
C11 C10 F10 119.3(13) . .
C11 C10 C9 122.3(13) . .
F10 C10 C9 118.1(14) . .
F11 C11 C10 121.9(13) . .
F11 C11 C12 121.0(14) . .
C10 C11 C12 117.1(12) . .
F12 C12 C7 121.5(13) . .
F12 C12 C11 116.9(13) . .
C7 C12 C11 121.5(13) . .
C18 C13 C14 117.4(12) . .
C18 C13 Hg3 119.3(10) . .
C14 C13 Hg3 123.3(10) . .
C15 C14 C13 119.1(12) . .
C15 C14 Hg1 120.8(10) . .
C13 C14 Hg1 120.0(10) . .
C14 C15 F15 121.5(13) . .
C14 C15 C16 123.5(12) . .
F15 C15 C16 115.0(12) . .
F16 C16 C17 119.8(14) . .
F16 C16 C15 122.2(14) . .
C17 C16 C15 118.0(13) . .
C16 C17 F17 119.7(13) . .
C16 C17 C18 120.0(12) . .
F17 C17 C18 120.3(13) . .
F18 C18 C17 117.2(11) . .
F18 C18 C13 120.7(12) . .
C17 C18 C13 122.1(12) . .
O1 C19 C21 120.5(12) . .
O1 C19 C20 121.2(12) . .
C21 C19 C20 118.1(12) . .
C21 C20 C19 120.2(13) 2_755 .
C20 C21 C19 121.7(12) 2_755 .

loop_
_geom_bond_atom_site_label_1
_geom_bond_atom_site_label_2
_geom_bond_distance
_geom_bond_site_symmetry_2
Hg1 C14 2.069(13) .
Hg1 C1 2.083(13) .
Hg1 Hg2 3.4472(8) 2_656
Hg2 C2 2.052(13) .
Hg2 C7 2.094(12) .
Hg2 Hg1 3.4472(8) 2_656
Hg3 C8 2.041(13) .
Hg3 C13 2.054(13) .
F3 C3 1.356(15) .
F4 C4 1.297(14) .
F5 C5 1.400(15) .
F6 C6 1.350(15) .
F9 C9 1.393(17) .
F10 C10 1.359(16) .
F11 C11 1.313(14) .
F12 C12 1.345(15) .
F15 C15 1.363(14) .
F16 C16 1.344(16) .
F17 C17 1.355(13) .
F18 C18 1.347(15) .
C1 C2 1.372(18) .
C1 C6 1.417(18) .
C2 C3 1.366(17) .
C3 C4 1.42(2) .
C4 C5 1.28(2) .
C5 C6 1.37(2) .
C7 C12 1.357(19) .
C7 C8 1.369(18) .
C8 C9 1.417(18) .
C9 C10 1.37(2) .
C10 C11 1.32(2) .
C11 C12 1.41(2) .
C13 C18 1.380(17) .
C13 C14 1.403(19) .
C14 C15 1.320(18) .
C15 C16 1.39(2) .
C16 C17 1.34(2) .
C17 C18 1.367(19) .
O1 C19 1.226(15) .
C19 C21 1.470(19) .
C19 C20 1.488(18) .
C20 C21 1.295(18) 2_755
C21 C20 1.295(18) 2_755
